data_4503097
loop_
_publ_author_name
'Cavero, Emma'
'Gim\'enez, Raquel'
'Uriel, Santiago'
'Beltr\'an, Eduardo'
'Serrano, Jos\'e Luis'
'Alkorta, Ibon'
'Elguero, Jos\'e'

_publ_section_title
;
 The Boat Conformation in Pyrazaboles. A Theoretical and Experimental
 Study&#x2020;
;
_journal_issue 3
_journal_name_full 'Crystal Growth &amp; Design'
_journal_page_first 838
_journal_paper_doi 10.1021/cg0702939
_journal_volume 8
_journal_year 2008
_chemical_formula_sum 'C10 H6 B2 F4 N4'
_chemical_formula_weight 279.81
_chemical_name_systematic 4,4,8,8-tetrafluoro-2,6-bis(ethynyl)pyrazabole
_space_group_IT_number 12
_symmetry_cell_setting monoclinic
_symmetry_space_group_name_Hall '-C 2y'
_symmetry_space_group_name_H-M 'C 1 2/m 1'
_atom_sites_solution_hydrogens geom
_atom_sites_solution_primary direct
_atom_sites_solution_secondary difmap
_audit_creation_method
;
CrysAlis RED, Oxford Diffraction Ltd.,
Version 1.171.29.10 
;
_cell_angle_alpha 90.00
_cell_angle_beta 101.39(3)
_cell_angle_gamma 90.00
_cell_formula_units_Z 2
_cell_length_a 10.9005(18)
_cell_length_b 9.5590(19)
_cell_length_c 5.461(3)
_cell_measurement_reflns_used 2338
_cell_measurement_temperature 150
_cell_measurement_theta_max 28.5813
_cell_measurement_theta_min 3.7928
_cell_volume 557.8(3)
_computing_molecular_graphics 'Bruker SHELXTL'
_computing_publication_material 'Bruker SHELXTL'
_computing_structure_refinement 'Bruker SHELXTL'
_computing_structure_solution 'Bruker SHELXTL'
_diffrn_ambient_temperature 150
_diffrn_detector_area_resol_mean 16.3990
_diffrn_measured_fraction_theta_full 0.998
_diffrn_measured_fraction_theta_max 0.998
_diffrn_measurement_details
;
  1 omega  -48.00    4.00   1.0000   10.0000
omega____ theta____ kappa____ phi______ omega'___ theta'___ frames
    -      -21.1177   45.0000    0.0000    0.0000    0.0000 52

  2 omega  -73.00  -27.00   1.0000   10.0000
omega____ theta____ kappa____ phi______ omega'___ theta'___ frames
    -      -21.1177  111.0000  -50.0000    0.0000    0.0000 46

  3 omega  -51.00    1.00   1.0000   10.0000
omega____ theta____ kappa____ phi______ omega'___ theta'___ frames
    -       21.5865  -45.0000    0.0000    0.0000    0.0000 52

  4 omega    1.00   45.00   1.0000   10.0000
omega____ theta____ kappa____ phi______ omega'___ theta'___ frames
    -       21.5865 -130.0000  293.0000    0.0000    0.0000 44

  5 omega   -6.00   46.00   1.0000   10.0000
omega____ theta____ kappa____ phi______ omega'___ theta'___ frames
    -       21.5865   45.0000    0.0000    0.0000    0.0000 52

  6 omega   -3.00   49.00   1.0000   10.0000
omega____ theta____ kappa____ phi______ omega'___ theta'___ frames
    -       21.5865  -45.0000    0.0000    0.0000    0.0000 52

  7 omega    0.00   54.00   1.0000   10.0000
omega____ theta____ kappa____ phi______ omega'___ theta'___ frames
    -       21.5865  -75.0000  120.0000    0.0000    0.0000 54

  8 phi     -2.00   62.00   1.0000   10.0000
omega____ theta____ kappa____ phi______ omega'___ theta'___ frames
  40.0000   21.5865    0.0000     -        0.0000    0.0000 64

  9 phi    -62.00    2.00   1.0000   10.0000
omega____ theta____ kappa____ phi______ omega'___ theta'___ frames
 -40.0000  -21.1177    0.0000     -        0.0000    0.0000 64

 10 phi    -92.00  -28.00   1.0000   10.0000
omega____ theta____ kappa____ phi______ omega'___ theta'___ frames
  40.0000   21.5865    0.0000     -        0.0000    0.0000 64

 11 phi   -180.00 -118.00   1.0000   10.0000
omega____ theta____ kappa____ phi______ omega'___ theta'___ frames
  40.0000   21.5865    0.0000     -        0.0000    0.0000 62

 12 phi     88.00  113.00   1.0000   10.0000
omega____ theta____ kappa____ phi______ omega'___ theta'___ frames
  40.0000   21.5865    0.0000     -        0.0000    0.0000 25

;
_diffrn_orient_matrix_UB_11 -0.0091797710
_diffrn_orient_matrix_UB_12 0.0087755392
_diffrn_orient_matrix_UB_13 0.1238366218
_diffrn_orient_matrix_UB_21 0.0126455817
_diffrn_orient_matrix_UB_22 -0.0717356209
_diffrn_orient_matrix_UB_23 0.0240713617
_diffrn_orient_matrix_UB_31 0.0644556438
_diffrn_orient_matrix_UB_32 0.0154503607
_diffrn_orient_matrix_UB_33 0.0398497271
_diffrn_radiation_monochromator graphite
_diffrn_radiation_source 'Enhance (Mo) X-ray Source'
_diffrn_radiation_type MoK\a
_diffrn_radiation_wavelength 0.71073
_diffrn_reflns_av_R_equivalents 0.0183
_diffrn_reflns_av_sigmaI/netI 0.0112
_diffrn_reflns_limit_h_max 11
_diffrn_reflns_limit_h_min -13
_diffrn_reflns_limit_k_max 11
_diffrn_reflns_limit_k_min -11
_diffrn_reflns_limit_l_max 6
_diffrn_reflns_limit_l_min -6
_diffrn_reflns_number 2970
_diffrn_reflns_theta_full 26.37
_diffrn_reflns_theta_max 26.37
_diffrn_reflns_theta_min 2.86
_exptl_absorpt_coefficient_mu 0.149
_exptl_absorpt_correction_T_max 0.975
_exptl_absorpt_correction_T_min 0.961
_exptl_absorpt_correction_type empirical
_exptl_absorpt_process_details
;
CrysAlis RED, Oxford Diffraction Ltd.,
Version 1.171.29.10 (release 13-04-2006 CrysAlis171 .NET)
(compiled Apr 13 2006,12:24:59)
?
;
_exptl_crystal_colour Colorless
_exptl_crystal_density_diffrn 1.666
_exptl_crystal_density_method 'not measured'
_exptl_crystal_description Block
_exptl_crystal_F_000 280
_exptl_crystal_size_max 0.44
_exptl_crystal_size_mid 0.22
_exptl_crystal_size_min 0.19
_refine_diff_density_max 0.237
_refine_diff_density_min -0.205
_refine_diff_density_rms 0.037
_refine_ls_extinction_method none
_refine_ls_goodness_of_fit_ref 1.104
_refine_ls_hydrogen_treatment mixed
_refine_ls_matrix_type full
_refine_ls_number_parameters 58
_refine_ls_number_reflns 605
_refine_ls_number_restraints 0
_refine_ls_restrained_S_all 1.104
_refine_ls_R_factor_all 0.0283
_refine_ls_R_factor_gt 0.0251
_refine_ls_shift/su_max 0.003
_refine_ls_shift/su_mean 0.001
_refine_ls_structure_factor_coef Fsqd
_refine_ls_weighting_details 'calc w=1/[\s^2^(Fo^2^)+(0.0417P)^2^+0.2785P] where P=(Fo^2^+2Fc^2^)/3'
_refine_ls_weighting_scheme calc
_refine_ls_wR_factor_gt 0.0714
_refine_ls_wR_factor_ref 0.0731
_reflns_number_gt 532
_reflns_number_total 605
_reflns_threshold_expression >2sigma(I)
_cod_data_source_file cg0702939-file003.cif
_cod_data_source_block compound_6150K
_cod_depositor_comments
;
The following automatic conversions were performed:

'_symmetry_cell_setting' value 'Monoclinic' changed to 'monoclinic'
according to /home/saulius/struct/CIF-dictionaries/cif_core.dic
dictionary named 'cif_core.dic' version 2.4.1 from 2010-06-29.

Automatic conversion script
Id: cif_fix_values 1715 2011-07-08 13:25:40Z adriana 
;
_cod_original_cell_volume 557.8(4)
_cod_original_sg_symbol_H-M C2/m
_cod_database_code 4503097

loop_
_symmetry_equiv_pos_as_xyz
'x, y, z'
'-x, y, -z'
'x+1/2, y+1/2, z'
'-x+1/2, y+1/2, -z'
'-x, -y, -z'
'x, -y, z'
'-x+1/2, -y+1/2, -z'
'x+1/2, -y+1/2, z'

loop_
_atom_site_label
_atom_site_type_symbol
_atom_site_fract_x
_atom_site_fract_y
_atom_site_fract_z
_atom_site_U_iso_or_equiv
_atom_site_adp_type
_atom_site_occupancy
_atom_site_symmetry_multiplicity
_atom_site_calc_flag
_atom_site_refinement_flags
F1 F 0.41943(6) 0.25067(7) 0.33540(13) 0.0264(3) Uani 1 1 d .
N1 N 0.42396(8) 0.42888(9) 0.64650(16) 0.0163(3) Uani 1 1 d .
B1 B 0.5000 0.33245(18) 0.5000 0.0169(4) Uani 1 2 d S
C1 C 0.14210(17) 0.5000 1.2035(3) 0.0272(4) Uani 1 2 d S
C2 C 0.21201(15) 0.5000 1.0630(3) 0.0200(4) Uani 1 2 d S
C3 C 0.29699(14) 0.5000 0.8938(3) 0.0173(3) Uani 1 2 d S
C4 C 0.34775(10) 0.38479(12) 0.7942(2) 0.0190(3) Uani 1 1 d .
H4 H 0.3377(13) 0.2890(16) 0.816(3) 0.026(4) Uiso 1 1 d .
H1 H 0.080(2) 0.5000 1.315(5) 0.050(7) Uiso 1 2 d S

loop_
_atom_site_aniso_label
_atom_site_aniso_U_11
_atom_site_aniso_U_22
_atom_site_aniso_U_33
_atom_site_aniso_U_23
_atom_site_aniso_U_13
_atom_site_aniso_U_12
F1 0.0291(4) 0.0224(4) 0.0305(4) -0.0102(3) 0.0128(3) -0.0106(3)
N1 0.0178(5) 0.0119(5) 0.0199(5) 0.0007(3) 0.0055(3) -0.0002(3)
B1 0.0189(8) 0.0137(8) 0.0201(8) 0.000 0.0083(6) 0.000
C1 0.0309(10) 0.0218(9) 0.0336(9) 0.000 0.0178(8) 0.000
C2 0.0223(8) 0.0144(8) 0.0242(8) 0.000 0.0068(6) 0.000
C3 0.0171(7) 0.0166(8) 0.0184(7) 0.000 0.0040(6) 0.000
C4 0.0206(5) 0.0155(6) 0.0224(5) 0.0015(4) 0.0076(4) -0.0015(4)

loop_
_atom_type_symbol
_atom_type_description
_atom_type_scat_dispersion_real
_atom_type_scat_dispersion_imag
_atom_type_scat_source
C C 0.0033 0.0016 'International Tables Vol C Tables 4.2.6.8 and 6.1.1.4'
H H 0.0000 0.0000 'International Tables Vol C Tables 4.2.6.8 and 6.1.1.4'
N N 0.0061 0.0033 'International Tables Vol C Tables 4.2.6.8 and 6.1.1.4'
F F 0.0171 0.0103 'International Tables Vol C Tables 4.2.6.8 and 6.1.1.4'
B B 0.0013 0.0007 'International Tables Vol C Tables 4.2.6.8 and 6.1.1.4'

loop_
_geom_angle_atom_site_label_1
_geom_angle_atom_site_label_2
_geom_angle_atom_site_label_3
_geom_angle
_geom_angle_site_symmetry_1
_geom_angle_site_symmetry_3
C4 N1 N1 108.40(7) . 6_565
C4 N1 B1 125.43(10) . .
N1 N1 B1 126.17(6) 6_565 .
F1 B1 F1 110.44(14) . 2_656
F1 B1 N1 109.69(5) . 2_656
F1 B1 N1 109.66(5) 2_656 2_656
F1 B1 N1 109.66(5) . .
F1 B1 N1 109.69(5) 2_656 .
N1 B1 N1 107.65(12) 2_656 .
C1 C2 C3 179.78(18) . .
C4 C3 C4 104.74(14) 6_565 .
C4 C3 C2 127.63(7) 6_565 .
C4 C3 C2 127.63(7) . .
N1 C4 C3 109.23(10) . .

loop_
_geom_bond_atom_site_label_1
_geom_bond_atom_site_label_2
_geom_bond_distance
_geom_bond_site_symmetry_2
F1 B1 1.3706(13) .
N1 C4 1.3353(15) .
N1 N1 1.3597(18) 6_565
N1 B1 1.5616(14) .
B1 F1 1.3706(13) 2_656
B1 N1 1.5616(14) 2_656
C1 C2 1.183(2) .
C2 C3 1.432(2) .
C3 C4 1.3906(15) 6_565
C3 C4 1.3906(15) .
